data_7229443
loop_
_publ_author_name
'Rademeyer, Melanie'
'van der Westhuizen, Belinda'

_publ_section_title
;
 Salts of 4-aminobutyric acid and 6-aminohexanoic acid behaving as
 molecular Velcro
;
_journal_name_full CrystEngComm
_journal_paper_doi 10.1039/C7CE01597F
_journal_year 2017
_chemical_formula_moiety 'C4 H10 N O2, Br'
_chemical_formula_sum 'C4 H10 Br N O2'
_chemical_formula_weight 184.04
_chemical_name_systematic
;
 ?
;
_space_group_crystal_system orthorhombic
_space_group_IT_number 61
_space_group_name_Hall '-P 2ac 2ab'
_space_group_name_H-M_alt 'P b c a'
_symmetry_space_group_name_Hall '-P 2ac 2ab'
_symmetry_space_group_name_H-M 'P b c a'
_atom_sites_solution_hydrogens difmap
_audit_creation_method SHELXL-2013
_audit_update_record
;
2017-08-31 deposited with the CCDC.
2017-10-31 downloaded from the CCDC.
;
_cell_angle_alpha 90
_cell_angle_beta 90
_cell_angle_gamma 90
_cell_formula_units_Z 8
_cell_length_a 13.3778(13)
_cell_length_b 6.4784(6)
_cell_length_c 15.7657(15)
_cell_measurement_reflns_used 9908
_cell_measurement_temperature 150(2)
_cell_measurement_theta_max 27.16
_cell_measurement_theta_min 2.58
_cell_volume 1366.4(2)
_computing_cell_refinement 'Bruker SAINT'
_computing_data_collection 'Bruker APEX2'
_computing_data_reduction 'Bruker SAINT'
_computing_molecular_graphics 'Bruker SHELXTL'
_computing_publication_material 'Bruker SHELXTL'
_computing_structure_refinement 'SHELXL-2014 (Sheldrick 2014)'
_computing_structure_solution 'SHELXS-97 (Sheldrick 2008)'
_diffrn_ambient_temperature 150(2)
_diffrn_measured_fraction_theta_full 0.999
_diffrn_measured_fraction_theta_max 0.999
_diffrn_measurement_device_type 'Bruker APEX-II CCD'
_diffrn_measurement_method '\f and \w scans'
_diffrn_radiation_type MoK\a
_diffrn_radiation_wavelength 0.71073
_diffrn_reflns_av_R_equivalents 0.0660
_diffrn_reflns_av_unetI/netI 0.0200
_diffrn_reflns_Laue_measured_fraction_full 0.999
_diffrn_reflns_Laue_measured_fraction_max 0.999
_diffrn_reflns_limit_h_max 17
_diffrn_reflns_limit_h_min -17
_diffrn_reflns_limit_k_max 8
_diffrn_reflns_limit_k_min -8
_diffrn_reflns_limit_l_max 20
_diffrn_reflns_limit_l_min -20
_diffrn_reflns_number 36170
_diffrn_reflns_point_group_measured_fraction_full 0.999
_diffrn_reflns_point_group_measured_fraction_max 0.999
_diffrn_reflns_theta_full 25.242
_diffrn_reflns_theta_max 27.216
_diffrn_reflns_theta_min 2.584
_exptl_absorpt_coefficient_mu 5.935
_exptl_absorpt_correction_T_max 0.2739
_exptl_absorpt_correction_T_min 0.1941
_exptl_absorpt_correction_type multi-scan
_exptl_absorpt_process_details 'SADABS (Bruker, 2015)'
_exptl_crystal_colour colourless
_exptl_crystal_density_diffrn 1.789
_exptl_crystal_description block
_exptl_crystal_F_000 736
_exptl_crystal_size_max 0.340
_exptl_crystal_size_mid 0.160
_exptl_crystal_size_min 0.150
_refine_diff_density_max 0.337
_refine_diff_density_min -0.206
_refine_diff_density_rms 0.054
_refine_ls_extinction_coef 0.0079(3)
_refine_ls_extinction_expression Fc^*^=kFc[1+0.001xFc^2^\l^3^/sin(2\q)]^-1/4^
_refine_ls_extinction_method SHELXL
_refine_ls_goodness_of_fit_ref 1.044
_refine_ls_hydrogen_treatment refall
_refine_ls_matrix_type full
_refine_ls_number_parameters 114
_refine_ls_number_reflns 1521
_refine_ls_number_restraints 0
_refine_ls_restrained_S_all 1.044
_refine_ls_R_factor_all 0.0196
_refine_ls_R_factor_gt 0.0152
_refine_ls_shift/su_max 0.000
_refine_ls_shift/su_mean 0.000
_refine_ls_structure_factor_coef Fsqd
_refine_ls_weighting_details
;
 w=1/[\s^2^(Fo^2^)+(0.0133P)^2^+0.5897P]
 where P=(Fo^2^+2Fc^2^)/3
;
_refine_ls_weighting_scheme calc
_refine_ls_wR_factor_gt 0.0352
_refine_ls_wR_factor_ref 0.0365
_reflns_Friedel_coverage 0.000
_reflns_number_gt 1356
_reflns_number_total 1521
_reflns_threshold_expression 'I > 2\s(I)'
_cod_data_source_file c7ce01597f2.cif
_cod_data_source_block shelxl_CCDC3
_cod_database_code 7229443
_shelx_space_group_comment
;
The symmetry employed for this shelxl refinement is uniquely defined
by the following loop, which should always be used as a source of
symmetry information in preference to the above space-group names.
They are only intended as comments.
;
_shelx_estimated_absorpt_t_min 0.237
_shelx_estimated_absorpt_t_max 0.470
_shelxl_version_number 2013-2

loop_
_space_group_symop_operation_xyz
'x, y, z'
'-x+1/2, -y, z+1/2'
'-x, y+1/2, -z+1/2'
'x+1/2, -y+1/2, -z'
'-x, -y, -z'
'x-1/2, y, -z-1/2'
'x, -y-1/2, z-1/2'
'-x-1/2, y-1/2, z'

loop_
_atom_site_label
_atom_site_type_symbol
_atom_site_fract_x
_atom_site_fract_y
_atom_site_fract_z
_atom_site_U_iso_or_equiv
_atom_site_adp_type
_atom_site_occupancy
_atom_site_site_symmetry_order
_atom_site_calc_flag
Br1 Br 0.85397(2) 0.27763(2) 0.54602(2) 0.01611(7) Uani 1 1 d
O2 O 0.62656(9) 0.29038(19) 0.38598(7) 0.0277(3) Uani 1 1 d
O1 O 0.78586(9) 0.32126(19) 0.34580(7) 0.0235(3) Uani 1 1 d
N1 N 0.58937(11) 0.2225(2) 0.05861(8) 0.0171(3) Uani 1 1 d
C1 C 0.68807(12) 0.3083(2) 0.33065(10) 0.0167(3) Uani 1 1 d
C2 C 0.66284(12) 0.3240(2) 0.23810(10) 0.0175(3) Uani 1 1 d
C3 C 0.57353(13) 0.1878(2) 0.21579(9) 0.0178(3) Uani 1 1 d
C4 C 0.52235(12) 0.2431(2) 0.13301(10) 0.0167(3) Uani 1 1 d
H1 H 0.7941(17) 0.317(3) 0.3941(14) 0.041(6) Uiso 1 1 d
H1A H 0.6165(14) 0.100(3) 0.0569(11) 0.030(5) Uiso 1 1 d
H1B H 0.5599(16) 0.242(3) 0.0124(14) 0.028(5) Uiso 1 1 d
H1C H 0.6421(16) 0.320(4) 0.0603(13) 0.042(7) Uiso 1 1 d
H3A H 0.5235(13) 0.200(2) 0.2608(12) 0.018(4) Uiso 1 1 d
H4B H 0.5000(12) 0.385(3) 0.1331(10) 0.018(4) Uiso 1 1 d
H2B H 0.6468(12) 0.466(3) 0.2292(11) 0.023(4) Uiso 1 1 d
H2A H 0.7199(16) 0.296(3) 0.2057(10) 0.027(5) Uiso 1 1 d
H4A H 0.4685(13) 0.152(3) 0.1226(10) 0.022(4) Uiso 1 1 d
H3B H 0.5935(13) 0.046(3) 0.2156(10) 0.024(5) Uiso 1 1 d

loop_
_atom_site_aniso_label
_atom_site_aniso_U_11
_atom_site_aniso_U_22
_atom_site_aniso_U_33
_atom_site_aniso_U_23
_atom_site_aniso_U_13
_atom_site_aniso_U_12
Br1 0.01715(10) 0.01374(9) 0.01745(10) -0.00030(5) 0.00021(6) 0.00041(5)
O2 0.0220(7) 0.0475(8) 0.0135(6) 0.0001(5) 0.0025(5) 0.0016(5)
O1 0.0177(6) 0.0373(7) 0.0155(6) 0.0003(5) -0.0037(5) -0.0019(5)
N1 0.0240(8) 0.0142(6) 0.0131(7) -0.0005(5) 0.0010(6) -0.0005(5)
C1 0.0178(8) 0.0160(7) 0.0162(7) -0.0004(5) -0.0011(6) 0.0013(6)
C2 0.0150(8) 0.0234(8) 0.0140(8) 0.0014(6) 0.0000(6) -0.0028(6)
C3 0.0187(8) 0.0201(7) 0.0147(7) 0.0022(5) -0.0002(6) -0.0030(6)
C4 0.0145(8) 0.0217(7) 0.0140(7) -0.0008(5) 0.0000(6) -0.0009(6)

loop_
_atom_type_symbol
_atom_type_description
_atom_type_scat_dispersion_real
_atom_type_scat_dispersion_imag
_atom_type_scat_source
C C 0.0033 0.0016 'International Tables Vol C Tables 4.2.6.8 and 6.1.1.4'
H H 0.0000 0.0000 'International Tables Vol C Tables 4.2.6.8 and 6.1.1.4'
Br Br -0.2901 2.4595 'International Tables Vol C Tables 4.2.6.8 and 6.1.1.4'
N N 0.0061 0.0033 'International Tables Vol C Tables 4.2.6.8 and 6.1.1.4'
O O 0.0106 0.0060 'International Tables Vol C Tables 4.2.6.8 and 6.1.1.4'

loop_
_geom_angle_atom_site_label_1
_geom_angle_atom_site_label_2
_geom_angle_atom_site_label_3
_geom_angle
C1 O1 H1 108.4(17)
C4 N1 H1A 111.0(12)
C4 N1 H1B 113.0(15)
H1A N1 H1B 107.6(17)
C4 N1 H1C 111.6(13)
H1A N1 H1C 107.4(18)
H1B N1 H1C 106.0(18)
O2 C1 O1 123.16(15)
O2 C1 C2 123.83(15)
O1 C1 C2 112.99(14)
C1 C2 C3 111.15(13)
C1 C2 H2B 105.0(10)
C3 C2 H2B 110.4(10)
C1 C2 H2A 109.5(11)
C3 C2 H2A 113.6(11)
H2B C2 H2A 106.8(15)
C4 C3 C2 114.51(13)
C4 C3 H3A 107.2(10)
C2 C3 H3A 108.8(10)
C4 C3 H3B 110.5(10)
C2 C3 H3B 109.7(11)
H3A C3 H3B 105.7(13)
N1 C4 C3 112.74(13)
N1 C4 H4B 105.9(9)
C3 C4 H4B 111.3(9)
N1 C4 H4A 105.5(10)
C3 C4 H4A 110.2(10)
H4B C4 H4A 111.1(14)

loop_
_geom_bond_atom_site_label_1
_geom_bond_atom_site_label_2
_geom_bond_distance
O2 C1 1.2047(19)
O1 C1 1.3326(19)
O1 H1 0.77(2)
N1 C4 1.482(2)
N1 H1A 0.87(2)
N1 H1B 0.84(2)
N1 H1C 0.95(2)
C1 C2 1.501(2)
C2 C3 1.526(2)
C2 H2B 0.958(18)
C2 H2A 0.94(2)
C3 C4 1.517(2)
C3 H3A 0.978(19)
C3 H3B 0.958(18)
C4 H4B 0.969(16)
C4 H4A 0.946(17)

loop_
_geom_hbond_atom_site_label_D
_geom_hbond_atom_site_label_H
_geom_hbond_atom_site_label_A
_geom_hbond_distance_DH
_geom_hbond_distance_HA
_geom_hbond_distance_DA
_geom_hbond_angle_DHA
_geom_hbond_site_symmetry_A
O1 H1 Br1 0.77(2) 2.54(2) 3.2977(12) 169(2) .
N1 H1A Br1 0.87(2) 2.48(2) 3.3337(14) 164.5(17) 2_654
N1 H1B Br1 0.84(2) 2.91(2) 3.5729(15) 137.0(18) 6_556
N1 H1B O2 0.84(2) 2.19(2) 2.7680(18) 125.8(19) 7_565
N1 H1C Br1 0.95(2) 2.62(2) 3.3315(14) 132.6(17) 2_664
N1 H1C Br1 0.95(2) 2.91(2) 3.5453(15) 125.2(17) 7_565
C2 H2A Br1 0.94(2) 3.128(19) 4.0177(16) 159.4(14) 7_565

loop_
_geom_torsion_atom_site_label_1
_geom_torsion_atom_site_label_2
_geom_torsion_atom_site_label_3
_geom_torsion_atom_site_label_4
_geom_torsion
O2 C1 C2 C3 -36.3(2)
O1 C1 C2 C3 145.24(14)
C1 C2 C3 C4 161.38(13)
C2 C3 C4 N1 61.58(18)
